data_8102348
loop_
_publ_author_name
'Xiao-Yang Qiu'
'Ying Liu'

_publ_section_title
;
 Crystal structure of
 dichlorido{4-chloro-2-[(3-diethylammoniopropylimino)methyl]phenolato}zinc(II),
 [Zn(C14H21ClN2O)]Cl2
;
_journal_issue 4
_journal_name_full 'Zeitschrift f\"ur Kristallographie - New Crystal Structures'
_journal_page_first 459
_journal_volume 223
_journal_year 2008
_chemical_formula_moiety 'C14 H21 Cl3 N2 O Zn'
_chemical_formula_sum 'C14 H21 Cl3 N2 O Zn'
_chemical_formula_weight 405.05
_space_group_IT_number 14
_symmetry_cell_setting monoclinic
_symmetry_space_group_name_Hall '-P 2yn'
_symmetry_space_group_name_H-M 'P 1 21/n 1'
_atom_sites_solution_hydrogens geom
_atom_sites_solution_primary direct
_atom_sites_solution_secondary difmap
_audit_creation_method SHELXL-97
_cell_angle_alpha 90.00
_cell_angle_beta 92.188(2)
_cell_angle_gamma 90.00
_cell_formula_units_Z 4
_cell_length_a 7.1207(10)
_cell_length_b 15.801(2)
_cell_length_c 15.720(2)
_cell_measurement_reflns_used 5334
_cell_measurement_temperature 298(2)
_cell_measurement_theta_max 28.2
_cell_measurement_theta_min 2.5
_cell_volume 1767.4(4)
_computing_cell_refinement SAINT
_computing_data_collection SMART
_computing_data_reduction SAINT
_computing_molecular_graphics SHELXTL
_computing_publication_material SHELXTL
_computing_structure_refinement 'SHELXL-97 [10]'
_computing_structure_solution 'SHELXS-97 [9]'
_diffrn_ambient_temperature 298(2)
_diffrn_measured_fraction_theta_full 0.988
_diffrn_measured_fraction_theta_max 0.988
_diffrn_measurement_device_type 'Bruker SMART 1000 CCD area detector'
_diffrn_measurement_method '\w scans'
_diffrn_radiation_monochromator graphite
_diffrn_radiation_source 'fine-focus sealed tube'
_diffrn_radiation_type MoK\a
_diffrn_radiation_wavelength 0.71073
_diffrn_reflns_av_R_equivalents 0.0233
_diffrn_reflns_av_sigmaI/netI 0.0233
_diffrn_reflns_limit_h_max 9
_diffrn_reflns_limit_h_min -8
_diffrn_reflns_limit_k_max 15
_diffrn_reflns_limit_k_min -20
_diffrn_reflns_limit_l_max 20
_diffrn_reflns_limit_l_min -19
_diffrn_reflns_number 10035
_diffrn_reflns_theta_full 27.00
_diffrn_reflns_theta_max 27.00
_diffrn_reflns_theta_min 1.83
_exptl_absorpt_coefficient_mu 1.842
_exptl_absorpt_correction_T_max 0.6767
_exptl_absorpt_correction_T_min 0.6361
_exptl_absorpt_correction_type multi-scan
_exptl_crystal_colour colorless
_exptl_crystal_density_diffrn 1.522
_exptl_crystal_density_method 'not measured'
_exptl_crystal_description block
_exptl_crystal_F_000 832
_exptl_crystal_size_max 0.27
_exptl_crystal_size_mid 0.25
_exptl_crystal_size_min 0.23
_refine_diff_density_max 0.948
_refine_diff_density_min -0.437
_refine_diff_density_rms 0.068
_refine_ls_extinction_method none
_refine_ls_goodness_of_fit_ref 1.037
_refine_ls_hydrogen_treatment mixed
_refine_ls_matrix_type full
_refine_ls_number_parameters 195
_refine_ls_number_reflns 3805
_refine_ls_number_restraints 1
_refine_ls_restrained_S_all 1.037
_refine_ls_R_factor_all 0.0415
_refine_ls_R_factor_gt 0.0347
_refine_ls_shift/su_max 0.000
_refine_ls_shift/su_mean 0.000
_refine_ls_structure_factor_coef Fsqd
_refine_ls_weighting_details 'calc w=1/[\s^2^(Fo^2^)+(0.0532P)^2^+0.9559P] where P=(Fo^2^+2Fc^2^)/3'
_refine_ls_weighting_scheme calc
_refine_ls_wR_factor_gt 0.0926
_refine_ls_wR_factor_ref 0.0971
_reflns_number_gt 3267
_reflns_number_total 3805
_reflns_threshold_expression >2sigma(I)
_cod_data_source_file 1267-2408.cff
_cod_data_source_block qiu
_cod_original_cell_volume 1767.5(4)
_cod_original_sg_symbol_H-M P21/n
_cod_database_code 8102348

loop_
_symmetry_equiv_pos_as_xyz
'x, y, z'
'-x+1/2, y+1/2, -z+1/2'
'-x, -y, -z'
'x-1/2, -y-1/2, z-1/2'

loop_
_atom_site_label
_atom_site_type_symbol
_atom_site_fract_x
_atom_site_fract_y
_atom_site_fract_z
_atom_site_U_iso_or_equiv
_atom_site_adp_type
_atom_site_occupancy
_atom_site_symmetry_multiplicity
_atom_site_calc_flag
_atom_site_refinement_flags
_atom_site_disorder_assembly
_atom_site_disorder_group
Zn1 Zn 0.16715(4) 0.235205(19) 0.135367(17) 0.03716(11) Uani 1 1 d . . .
Cl1 Cl 0.88101(11) 0.02472(5) 0.38117(5) 0.0598(2) Uani 1 1 d . . .
Cl2 Cl -0.00032(11) 0.35167(5) 0.11104(5) 0.0588(2) Uani 1 1 d . . .
Cl3 Cl 0.05036(11) 0.11944(5) 0.07230(5) 0.0576(2) Uani 1 1 d . . .
O1 O 0.2198(2) 0.21850(12) 0.25806(10) 0.0418(4) Uani 1 1 d . . .
N1 N 0.4407(3) 0.25536(13) 0.11160(13) 0.0375(4) Uani 1 1 d . . .
N2 N 0.6132(4) 0.14591(16) -0.13766(15) 0.0525(6) Uani 1 1 d D . .
C1 C 0.5438(3) 0.17781(15) 0.23871(14) 0.0365(5) Uani 1 1 d . . .
C2 C 0.3730(3) 0.17602(15) 0.28280(14) 0.0360(5) Uani 1 1 d . . .
C3 C 0.3710(4) 0.12764(19) 0.35802(16) 0.0470(6) Uani 1 1 d . . .
H3 H 0.2618 0.1263 0.3887 0.056 Uiso 1 1 calc R . .
C4 C 0.5239(4) 0.08255(17) 0.38759(16) 0.0480(6) Uani 1 1 d . . .
H4 H 0.5176 0.0510 0.4373 0.058 Uiso 1 1 calc R . .
C5 C 0.6882(4) 0.08408(16) 0.34320(16) 0.0416(6) Uani 1 1 d . . .
C6 C 0.7007(4) 0.13196(16) 0.27104(16) 0.0408(5) Uani 1 1 d . . .
H6 H 0.8135 0.1343 0.2432 0.049 Uiso 1 1 calc R . .
C7 C 0.5715(3) 0.22637(16) 0.16166(16) 0.0397(5) Uani 1 1 d . . .
H7 H 0.6948 0.2373 0.1475 0.048 Uiso 1 1 calc R . .
C8 C 0.4915(4) 0.30485(17) 0.03661(15) 0.0431(6) Uani 1 1 d . . .
H8A H 0.6222 0.3219 0.0426 0.052 Uiso 1 1 calc R . .
H8B H 0.4151 0.3556 0.0329 0.052 Uiso 1 1 calc R . .
C9 C 0.4614(4) 0.25298(16) -0.04480(15) 0.0396(5) Uani 1 1 d . . .
H9A H 0.3382 0.2268 -0.0452 0.048 Uiso 1 1 calc R . .
H9B H 0.4655 0.2902 -0.0937 0.048 Uiso 1 1 calc R . .
C10 C 0.6089(4) 0.18558(18) -0.05163(16) 0.0487(6) Uani 1 1 d . . .
H10A H 0.7311 0.2102 -0.0378 0.058 Uiso 1 1 calc R . .
H10B H 0.5864 0.1418 -0.0099 0.058 Uiso 1 1 calc R . .
C11 C 0.4313(6) 0.1058(2) -0.1657(2) 0.0712(10) Uani 1 1 d . . .
H11A H 0.4425 0.0844 -0.2232 0.085 Uiso 1 1 calc R . .
H11B H 0.3339 0.1487 -0.1674 0.085 Uiso 1 1 calc R . .
C12 C 0.3710(8) 0.0337(3) -0.1088(3) 0.1074(17) Uani 1 1 d . . .
H12A H 0.4679 -0.0086 -0.1056 0.161 Uiso 1 1 calc R . .
H12B H 0.2571 0.0090 -0.1321 0.161 Uiso 1 1 calc R . .
H12C H 0.3500 0.0551 -0.0528 0.161 Uiso 1 1 calc R . .
C13 C 0.7848(7) 0.0884(3) -0.1405(3) 0.1009(16) Uani 1 1 d . . .
H13A H 0.8914 0.1185 -0.1149 0.121 Uiso 1 1 calc R . .
H13B H 0.7625 0.0393 -0.1053 0.121 Uiso 1 1 calc R . .
C14 C 0.8336(10) 0.0605(4) -0.2199(3) 0.149(3) Uani 1 1 d . . .
H14A H 0.7492 0.0164 -0.2387 0.223 Uiso 1 1 calc R . .
H14B H 0.9598 0.0391 -0.2167 0.223 Uiso 1 1 calc R . .
H14C H 0.8258 0.1067 -0.2595 0.223 Uiso 1 1 calc R . .
H2 H 0.643(5) 0.1879(17) -0.1731(19) 0.080 Uiso 1 1 d D . .

loop_
_atom_site_aniso_label
_atom_site_aniso_U_11
_atom_site_aniso_U_22
_atom_site_aniso_U_33
_atom_site_aniso_U_23
_atom_site_aniso_U_13
_atom_site_aniso_U_12
Zn1 0.03254(17) 0.04647(19) 0.03242(16) -0.00045(11) 0.00072(11) 0.00022(11)
Cl1 0.0560(4) 0.0497(4) 0.0728(5) 0.0074(3) -0.0112(4) 0.0109(3)
Cl2 0.0538(4) 0.0511(4) 0.0710(5) 0.0055(3) -0.0027(3) 0.0106(3)
Cl3 0.0619(4) 0.0500(4) 0.0601(4) -0.0084(3) -0.0070(3) -0.0075(3)
O1 0.0381(9) 0.0577(11) 0.0298(8) -0.0001(7) 0.0043(7) 0.0076(8)
N1 0.0363(11) 0.0460(11) 0.0303(10) 0.0020(8) 0.0027(8) -0.0049(8)
N2 0.0640(16) 0.0492(13) 0.0452(13) 0.0131(10) 0.0150(11) 0.0144(11)
C1 0.0359(12) 0.0429(13) 0.0305(11) -0.0008(9) 0.0003(9) -0.0029(10)
C2 0.0387(12) 0.0412(12) 0.0282(10) -0.0032(9) 0.0016(9) 0.0010(10)
C3 0.0500(15) 0.0562(16) 0.0357(13) 0.0055(11) 0.0129(11) 0.0057(12)
C4 0.0608(17) 0.0476(15) 0.0357(13) 0.0079(11) 0.0028(12) 0.0033(12)
C5 0.0442(14) 0.0366(13) 0.0434(13) -0.0021(10) -0.0063(11) 0.0023(10)
C6 0.0345(12) 0.0461(13) 0.0419(13) -0.0034(10) 0.0013(10) -0.0013(10)
C7 0.0325(12) 0.0505(15) 0.0365(12) 0.0010(10) 0.0043(10) -0.0061(10)
C8 0.0424(13) 0.0485(15) 0.0386(13) 0.0081(11) 0.0032(10) -0.0065(11)
C9 0.0370(13) 0.0485(14) 0.0335(12) 0.0088(10) 0.0017(10) -0.0011(10)
C10 0.0522(16) 0.0521(16) 0.0414(14) 0.0109(12) -0.0019(12) 0.0069(12)
C11 0.099(3) 0.069(2) 0.0461(17) -0.0135(15) 0.0127(17) -0.0115(19)
C12 0.164(5) 0.076(3) 0.085(3) -0.014(2) 0.035(3) -0.050(3)
C13 0.132(4) 0.095(3) 0.078(3) 0.017(2) 0.025(3) 0.071(3)
C14 0.205(7) 0.159(5) 0.085(3) 0.022(3) 0.036(4) 0.121(5)

loop_
_atom_type_symbol
_atom_type_description
_atom_type_scat_dispersion_real
_atom_type_scat_dispersion_imag
_atom_type_scat_source
C C 0.0033 0.0016 'International Tables Vol C Tables 4.2.6.8 and 6.1.1.4'
H H 0.0000 0.0000 'International Tables Vol C Tables 4.2.6.8 and 6.1.1.4'
N N 0.0061 0.0033 'International Tables Vol C Tables 4.2.6.8 and 6.1.1.4'
O O 0.0106 0.0060 'International Tables Vol C Tables 4.2.6.8 and 6.1.1.4'
Cl Cl 0.1484 0.1585 'International Tables Vol C Tables 4.2.6.8 and 6.1.1.4'
Zn Zn 0.2839 1.4301 'International Tables Vol C Tables 4.2.6.8 and 6.1.1.4'

loop_
_geom_angle_atom_site_label_1
_geom_angle_atom_site_label_2
_geom_angle_atom_site_label_3
_geom_angle
_geom_angle_site_symmetry_1
_geom_angle_site_symmetry_3
_geom_angle_publ_flag
O1 Zn1 N1 93.05(8) . . y
O1 Zn1 Cl2 111.18(6) . . y
N1 Zn1 Cl2 110.65(6) . . y
O1 Zn1 Cl3 112.34(6) . . y
N1 Zn1 Cl3 113.15(6) . . y
Cl2 Zn1 Cl3 114.56(3) . . y
C2 O1 Zn1 118.62(14) . . ?
C7 N1 C8 119.2(2) . . ?
C7 N1 Zn1 120.87(17) . . ?
C8 N1 Zn1 119.98(16) . . ?
C10 N2 C11 113.5(2) . . ?
C10 N2 C13 108.7(3) . . ?
C11 N2 C13 115.2(3) . . ?
C10 N2 H2 105(2) . . ?
C11 N2 H2 111(2) . . ?
C13 N2 H2 102(2) . . ?
C6 C1 C2 119.6(2) . . ?
C6 C1 C7 116.2(2) . . ?
C2 C1 C7 124.2(2) . . ?
O1 C2 C3 119.1(2) . . ?
O1 C2 C1 123.8(2) . . ?
C3 C2 C1 117.1(2) . . ?
C4 C3 C2 122.3(2) . . ?
C4 C3 H3 118.8 . . ?
C2 C3 H3 118.8 . . ?
C3 C4 C5 119.8(2) . . ?
C3 C4 H4 120.1 . . ?
C5 C4 H4 120.1 . . ?
C6 C5 C4 120.7(2) . . ?
C6 C5 Cl1 120.3(2) . . ?
C4 C5 Cl1 119.1(2) . . ?
C5 C6 C1 120.5(2) . . ?
C5 C6 H6 119.8 . . ?
C1 C6 H6 119.8 . . ?
N1 C7 C1 125.6(2) . . ?
N1 C7 H7 117.2 . . ?
C1 C7 H7 117.2 . . ?
N1 C8 C9 110.8(2) . . ?
N1 C8 H8A 109.5 . . ?
C9 C8 H8A 109.5 . . ?
N1 C8 H8B 109.5 . . ?
C9 C8 H8B 109.5 . . ?
H8A C8 H8B 108.1 . . ?
C10 C9 C8 111.4(2) . . ?
C10 C9 H9A 109.4 . . ?
C8 C9 H9A 109.4 . . ?
C10 C9 H9B 109.4 . . ?
C8 C9 H9B 109.4 . . ?
H9A C9 H9B 108.0 . . ?
N2 C10 C9 113.7(2) . . ?
N2 C10 H10A 108.8 . . ?
C9 C10 H10A 108.8 . . ?
N2 C10 H10B 108.8 . . ?
C9 C10 H10B 108.8 . . ?
H10A C10 H10B 107.7 . . ?
N2 C11 C12 113.9(3) . . ?
N2 C11 H11A 108.8 . . ?
C12 C11 H11A 108.8 . . ?
N2 C11 H11B 108.8 . . ?
C12 C11 H11B 108.8 . . ?
H11A C11 H11B 107.7 . . ?
C11 C12 H12A 109.5 . . ?
C11 C12 H12B 109.5 . . ?
H12A C12 H12B 109.5 . . ?
C11 C12 H12C 109.5 . . ?
H12A C12 H12C 109.5 . . ?
H12B C12 H12C 109.5 . . ?
C14 C13 N2 116.5(4) . . ?
C14 C13 H13A 108.2 . . ?
N2 C13 H13A 108.2 . . ?
C14 C13 H13B 108.2 . . ?
N2 C13 H13B 108.2 . . ?
H13A C13 H13B 107.3 . . ?
C13 C14 H14A 109.5 . . ?
C13 C14 H14B 109.5 . . ?
H14A C14 H14B 109.5 . . ?
C13 C14 H14C 109.5 . . ?
H14A C14 H14C 109.5 . . ?
H14B C14 H14C 109.5 . . ?

loop_
_geom_bond_atom_site_label_1
_geom_bond_atom_site_label_2
_geom_bond_distance
_geom_bond_site_symmetry_2
_geom_bond_publ_flag
Zn1 O1 1.9686(17) . y
Zn1 N1 2.022(2) . y
Zn1 Cl2 2.2181(8) . y
Zn1 Cl3 2.2265(8) . y
Cl1 C5 1.749(3) . ?
O1 C2 1.326(3) . ?
N1 C7 1.281(3) . ?
N1 C8 1.471(3) . ?
N2 C10 1.492(4) . ?
N2 C11 1.494(5) . ?
N2 C13 1.524(4) . ?
N2 H2 0.896(10) . ?
C1 C6 1.410(3) . ?
C1 C2 1.423(3) . ?
C1 C7 1.454(3) . ?
C2 C3 1.409(3) . ?
C3 C4 1.368(4) . ?
C3 H3 0.9300 . ?
C4 C5 1.385(4) . ?
C4 H4 0.9300 . ?
C5 C6 1.369(4) . ?
C6 H6 0.9300 . ?
C7 H7 0.9300 . ?
C8 C9 1.528(4) . ?
C8 H8A 0.9700 . ?
C8 H8B 0.9700 . ?
C9 C10 1.502(4) . ?
C9 H9A 0.9700 . ?
C9 H9B 0.9700 . ?
C10 H10A 0.9700 . ?
C10 H10B 0.9700 . ?
C11 C12 1.521(5) . ?
C11 H11A 0.9700 . ?
C11 H11B 0.9700 . ?
C12 H12A 0.9600 . ?
C12 H12B 0.9600 . ?
C12 H12C 0.9600 . ?
C13 C14 1.381(6) . ?
C13 H13A 0.9700 . ?
C13 H13B 0.9700 . ?
C14 H14A 0.9600 . ?
C14 H14B 0.9600 . ?
C14 H14C 0.9600 . ?

loop_
_geom_hbond_atom_site_label_D
_geom_hbond_atom_site_label_H
_geom_hbond_atom_site_label_A
_geom_hbond_distance_DH
_geom_hbond_distance_HA
_geom_hbond_distance_DA
_geom_hbond_angle_DHA
_geom_hbond_site_symmetry_A
N2 H2 O1 0.896(10) 1.925(11) 2.819(3) 175(3) 4_665
